data_4518702
loop_
_publ_author_name
'Wang, Wenjing'
'Su, Kongzhao'
'El-Sayed, El-Sayed M'
'Yang, Miao'
'Yuan, Daqiang'

_publ_section_title
;
 Solvatomorphism Influence of Porous Organic Cage on
 C<sub>2</sub>H<sub>2</sub>/CO<sub>2</sub> Separation.
;
_journal_issue 20
_journal_name_full 'ACS applied materials &amp; interfaces'
_journal_page_first 24042
_journal_page_last 24050
_journal_paper_doi 10.1021/acsami.1c04573
_journal_volume 13
_journal_year 2021
_chemical_formula_sum 'C108 H132 N8 O16'
_chemical_formula_weight 1798.28
_space_group_crystal_system triclinic
_space_group_IT_number 2
_space_group_name_Hall '-P 1'
_space_group_name_H-M_alt 'P -1'
_atom_sites_solution_hydrogens mixed
_audit_creation_method SHELXL-2018/3
_cell_angle_alpha 102.656(5)
_cell_angle_beta 106.031(6)
_cell_angle_gamma 114.606(7)
_cell_formula_units_Z 2
_cell_length_a 18.9644(14)
_cell_length_b 21.3587(16)
_cell_length_c 24.0976(14)
_cell_measurement_reflns_used 3147
_cell_measurement_temperature 150(2)
_cell_measurement_theta_max 55.2240
_cell_measurement_theta_min 3.8650
_cell_volume 7881.4(13)
_computing_structure_refinement 'SHELXL-2018/3 (Sheldrick, 2018)'
_computing_structure_solution 'SHELXT 2018/2 (Sheldrick, 2018)'
_diffrn_ambient_temperature 150(2)
_diffrn_detector_area_resol_mean 10.5594
_diffrn_measured_fraction_theta_full 0.960
_diffrn_measured_fraction_theta_max 0.960
_diffrn_measurement_device_type 'SuperNova, Dual, Cu at zero, Atlas'
_diffrn_measurement_method '\w scans'
_diffrn_radiation_type CuK\a
_diffrn_radiation_wavelength 1.54184
_diffrn_reflns_av_R_equivalents 0.1234
_diffrn_reflns_av_unetI/netI 0.1970
_diffrn_reflns_Laue_measured_fraction_full 0.960
_diffrn_reflns_Laue_measured_fraction_max 0.960
_diffrn_reflns_limit_h_max 21
_diffrn_reflns_limit_h_min -22
_diffrn_reflns_limit_k_max 25
_diffrn_reflns_limit_k_min -24
_diffrn_reflns_limit_l_max 28
_diffrn_reflns_limit_l_min -16
_diffrn_reflns_number 51073
_diffrn_reflns_point_group_measured_fraction_full 0.960
_diffrn_reflns_point_group_measured_fraction_max 0.960
_diffrn_reflns_theta_full 67.422
_diffrn_reflns_theta_max 67.422
_diffrn_reflns_theta_min 3.772
_diffrn_source 'fine-focus sealed tube'
_exptl_absorpt_coefficient_mu 0.409
_exptl_absorpt_correction_T_max 1.00000
_exptl_absorpt_correction_T_min 0.87018
_exptl_absorpt_correction_type multi-scan
_exptl_crystal_colour block
_exptl_crystal_density_diffrn 0.752
_exptl_crystal_description red
_exptl_crystal_F_000 1900
_exptl_crystal_size_max 0.120
_exptl_crystal_size_mid 0.100
_exptl_crystal_size_min 0.080
_refine_diff_density_max 1.044
_refine_diff_density_min -0.510
_refine_diff_density_rms 0.098
_refine_ls_extinction_method none
_refine_ls_goodness_of_fit_ref 1.071
_refine_ls_hydrogen_treatment constr
_refine_ls_matrix_type full
_refine_ls_number_parameters 1173
_refine_ls_number_reflns 27238
_refine_ls_number_restraints 10
_refine_ls_restrained_S_all 1.072
_refine_ls_R_factor_all 0.2397
_refine_ls_R_factor_gt 0.1522
_refine_ls_shift/su_max 0.024
_refine_ls_shift/su_mean 0.000
_refine_ls_structure_factor_coef Fsqd
_refine_ls_weighting_details 'w=1/[\s^2^(Fo^2^)+(0.2000P)^2^] where P=(Fo^2^+2Fc^2^)/3'
_refine_ls_weighting_scheme calc
_refine_ls_wR_factor_gt 0.3940
_refine_ls_wR_factor_ref 0.4761
_reflns_Friedel_coverage 0.000
_reflns_number_gt 9411
_reflns_number_total 27238
_reflns_threshold_expression 'I > 2\s(I)'
_cod_data_source_file am1c04573_si_002.cif
_cod_data_source_block CPOC-101Alpha
_cod_depositor_comments 'Adding full bibliography for 4518702--4518709.cif.'
_cod_original_cell_volume 7881.4(11)
_cod_database_code 4518702
_shelx_shelxl_version_number 2018/3
_shelx_space_group_comment
;
The symmetry employed for this shelxl refinement is uniquely defined
by the following loop, which should always be used as a source of
symmetry information in preference to the above space-group names.
They are only intended as comments.
;

loop_
_space_group_symop_operation_xyz
'x, y, z'
'-x, -y, -z'

loop_
_atom_site_label
_atom_site_type_symbol
_atom_site_fract_x
_atom_site_fract_y
_atom_site_fract_z
_atom_site_U_iso_or_equiv
_atom_site_adp_type
_atom_site_occupancy
_atom_site_site_symmetry_order
_atom_site_calc_flag
_atom_site_refinement_flags_posn
_atom_site_refinement_flags_adp
_atom_site_refinement_flags_occupancy
_atom_site_disorder_assembly
_atom_site_disorder_group
N00L N 0.2357(4) 0.5018(3) 0.6006(3) 0.0491(15) Uani 1 1 d . . . . .
H00L H 0.203254 0.504094 0.569117 0.059 Uiso 1 1 calc R U . . .
O1 O 0.7725(4) 0.5214(3) 0.2369(2) 0.0578(14) Uani 1 1 d . . . . .
N1 N 0.6666(4) 0.3805(4) 0.1736(3) 0.0578(17) Uani 1 1 d . . . . .
H1 H 0.684127 0.418576 0.206196 0.069 Uiso 1 1 calc R U . . .
C1 C 0.8863(5) 0.5172(5) 0.1111(3) 0.0457(17) Uani 1 1 d . . . . .
C65 C 0.518(3) 0.993(2) 0.7832(18) 0.34(2) Uiso 1 1 d . . . . .
H65A H 0.495675 1.009029 0.811344 0.515 Uiso 1 1 d R U . . .
H65B H 0.501821 1.005124 0.747244 0.515 Uiso 1 1 d R U . . .
H65C H 0.578624 1.018291 0.803916 0.515 Uiso 1 1 d R U . . .
O2 O 0.7870(4) 0.3840(3) 0.0602(2) 0.0546(13) Uani 1 1 d . . . . .
H2N1 H 0.808211 0.380074 0.033211 0.065 Uiso 1 1 d R U . . .
N2 N 0.6609(5) 0.7692(4) 0.2337(3) 0.0605(18) Uani 1 1 d . . . . .
H2 H 0.681883 0.802340 0.218958 0.073 Uiso 1 1 calc R U . . .
C2 C 0.8214(5) 0.4531(5) 0.1075(3) 0.0490(19) Uani 1 1 d . . . . .
O3 O 0.7581(4) 0.6384(3) 0.2655(3) 0.0558(14) Uani 1 1 d . . . . .
H3N2 H 0.777489 0.610328 0.274694 0.067 Uiso 1 1 d R U . . .
N3 N 0.6463(5) 0.7535(4) -0.0860(3) 0.0627(19) Uani 1 1 d . . . . .
H3 H 0.662056 0.729436 -0.108352 0.075 Uiso 1 1 calc R U . . .
C3 C 0.7810(5) 0.4533(5) 0.1508(4) 0.054(2) Uani 1 1 d . . . . .
O4 O 0.7806(4) 0.8390(4) 0.2024(3) 0.0624(15) Uani 1 1 d . . . . .
N4 N 0.6515(5) 0.3696(5) -0.1443(3) 0.0631(19) Uani 1 1 d . . . . .
H4 H 0.673709 0.357623 -0.115159 0.076 Uiso 1 1 calc R U . . .
C4 C 0.8108(5) 0.5193(5) 0.1992(3) 0.0500(19) Uani 1 1 d . . . . .
O5 O 0.7752(4) 0.8585(3) 0.0982(2) 0.0594(15) Uani 1 1 d . . . . .
H5N2 H 0.798672 0.880581 0.138242 0.071 Uiso 1 1 d R U . . .
N5 N 0.2355(4) 0.4947(4) 0.2835(3) 0.0500(16) Uani 1 1 d . . . . .
H5 H 0.274949 0.525145 0.275869 0.060 Uiso 1 1 calc R U . . .
C5 C 0.8816(5) 0.5874(5) 0.2065(3) 0.0504(19) Uani 1 1 d . . . . .
O6 O 0.7542(4) 0.7078(4) -0.0882(2) 0.0639(16) Uani 1 1 d . . . . .
N6 N 0.7430(5) 0.7237(4) 0.4399(3) 0.0591(18) Uani 1 1 d . . . . .
H6 H 0.772350 0.752500 0.478783 0.071 Uiso 1 1 calc R U . . .
C6 C 0.9140(5) 0.5826(4) 0.1615(3) 0.0426(16) Uani 1 1 d . . . . .
H6A H 0.958047 0.626679 0.164938 0.051 Uiso 1 1 calc R U . . .
O7 O 0.7489(4) 0.5811(4) -0.1258(3) 0.0721(18) Uani 1 1 d . . . . .
H7N1 H 0.766821 0.623572 -0.129478 0.086 Uiso 1 1 d R U . . .
N7 N 0.7507(4) 0.7337(3) 0.7637(3) 0.0472(15) Uani 1 1 d . . . . .
H7 H 0.712767 0.731745 0.777328 0.057 Uiso 1 1 calc R U . . .
C7 C 0.9160(5) 0.6584(4) 0.2611(3) 0.0502(19) Uani 1 1 d . . . . .
H7A H 0.898657 0.644040 0.293190 0.060 Uiso 1 1 calc R U . . .
O8 O 0.7753(4) 0.4079(3) -0.0414(2) 0.0522(13) Uani 1 1 d . . . . .
C8M C 0.2468(7) 0.3887(5) 0.5790(5) 0.069(3) Uani 1 1 d . . . . .
H8C H 0.226265 0.378606 0.534655 0.083 Uiso 1 1 calc R U . . .
H8CD H 0.308429 0.419786 0.597537 0.083 Uiso 1 1 calc R U . . .
C8 C 1.0159(6) 0.7050(5) 0.2909(4) 0.058(2) Uani 1 1 d . . . . .
H8A H 1.034754 0.720030 0.259973 0.069 Uiso 1 1 calc R U . . .
H8B H 1.035012 0.749925 0.325534 0.069 Uiso 1 1 calc R U . . .
O9 O 0.4635(3) 0.6805(3) 0.7227(2) 0.0534(13) Uani 1 1 d . . . . .
H9N1 H 0.516178 0.719224 0.753460 0.064 Uiso 1 1 d R U . . .
C9 C 1.0576(5) 0.6625(5) 0.3144(3) 0.0523(19) Uani 1 1 d . . . . .
H9 H 1.033772 0.615046 0.280059 0.063 Uiso 1 1 calc R U . . .
O10 O 0.2109(3) 0.5796(3) 0.5387(2) 0.0455(12) Uani 1 1 d . . . . .
C10 C 1.1521(5) 0.7080(6) 0.3312(4) 0.066(2) Uani 1 1 d . . . . .
H10A H 1.177792 0.752455 0.367558 0.099 Uiso 1 1 calc R U . . .
H10B H 1.160259 0.721208 0.296930 0.099 Uiso 1 1 calc R U . . .
H10C H 1.178237 0.679104 0.339755 0.099 Uiso 1 1 calc R U . . .
O11 O 0.1785(4) 0.5628(3) 0.4246(2) 0.0537(13) Uani 1 1 d . . . . .
H11N H 0.163934 0.573427 0.454536 0.064 Uiso 1 1 d R U . . .
C11 C 1.0440(7) 0.6458(7) 0.3703(5) 0.092(3) Uani 1 1 d . . . . .
H11A H 1.086176 0.688076 0.408127 0.137 Uiso 1 1 calc R U . . .
H11B H 1.049200 0.603192 0.371383 0.137 Uiso 1 1 calc R U . . .
H11C H 0.988236 0.635623 0.366436 0.137 Uiso 1 1 calc R U . . .
O12 O 0.3554(3) 0.6317(3) 0.3171(2) 0.0478(12) Uani 1 1 d . . . . .
C12 C 0.8787(5) 0.7055(5) 0.2435(3) 0.0512(19) Uani 1 1 d . . . . .
O13 O 0.5160(4) 0.6986(3) 0.3472(2) 0.0567(14) Uani 1 1 d . . . . .
H13A H 0.464995 0.687269 0.325364 0.068 Uiso 1 1 d R U . . .
C13 C 0.8044(6) 0.6941(5) 0.2481(4) 0.057(2) Uani 1 1 d . . . . .
O14 O 0.7636(3) 0.8198(3) 0.5361(2) 0.0512(12) Uani 1 1 d . . . . .
C14 C 0.7679(7) 0.7387(6) 0.2346(4) 0.067(2) Uani 1 1 d . . . . .
O15 O 0.8030(3) 0.8424(3) 0.6519(2) 0.0509(13) Uani 1 1 d . . . . .
H15A H 0.818695 0.865517 0.628560 0.061 Uiso 1 1 d R U . . .
C15 C 0.8091(6) 0.7953(5) 0.2137(4) 0.056(2) Uani 1 1 d . . . . .
O16 O 0.6258(3) 0.7595(3) 0.7568(2) 0.0517(13) Uani 1 1 d . . . . .
C16 C 0.8866(5) 0.8048(4) 0.2054(3) 0.0498(19) Uani 1 1 d . . . . .
C17 C 0.9155(5) 0.7597(4) 0.2202(3) 0.0483(18) Uani 1 1 d . . . . .
H17 H 0.963851 0.765170 0.214370 0.058 Uiso 1 1 calc R U . . .
C18 C 0.9241(6) 0.8598(4) 0.1767(4) 0.054(2) Uani 1 1 d . . . . .
H18 H 0.911334 0.899345 0.188998 0.065 Uiso 1 1 calc R U . . .
C19 C 1.0214(5) 0.8971(5) 0.2020(4) 0.056(2) Uani 1 1 d . . . . .
H19A H 1.036403 0.859126 0.192116 0.067 Uiso 1 1 calc R U . . .
H19B H 1.045736 0.921379 0.247110 0.067 Uiso 1 1 calc R U . . .
C20 C 1.0603(7) 0.9552(5) 0.1746(5) 0.083(3) Uani 1 1 d . . . . .
H20 H 1.033002 0.930055 0.128977 0.100 Uiso 1 1 calc R U . . .
C21 C 1.1593(7) 0.9825(7) 0.1968(6) 0.096(3) Uani 1 1 d . . . . .
H21A H 1.183514 1.015532 0.177352 0.144 Uiso 1 1 calc R U . . .
H21B H 1.166181 0.940114 0.184941 0.144 Uiso 1 1 calc R U . . .
H21C H 1.187877 1.008167 0.241363 0.144 Uiso 1 1 calc R U . . .
C22 C 1.0523(9) 1.0217(7) 0.1906(7) 0.107(4) Uani 1 1 d . . . . .
H22A H 0.993253 1.007219 0.173184 0.161 Uiso 1 1 calc R U . . .
H22B H 1.082628 1.055313 0.173806 0.161 Uiso 1 1 calc R U . . .
H22C H 1.075865 1.045944 0.235189 0.161 Uiso 1 1 calc R U . . .
C23 C 0.8809(5) 0.8236(4) 0.1060(3) 0.0523(19) Uani 1 1 d . . . . .
C24 C 0.8050(6) 0.8205(5) 0.0710(4) 0.054(2) Uani 1 1 d . . . . .
C25 C 0.7644(6) 0.7834(5) 0.0063(4) 0.061(2) Uani 1 1 d . . . . .
C26 C 0.7942(5) 0.7455(4) -0.0272(3) 0.0519(19) Uani 1 1 d . . . . .
C27 C 0.8704(6) 0.7468(5) 0.0075(4) 0.062(2) Uani 1 1 d . . . . .
C28 C 0.9071(5) 0.7825(4) 0.0715(3) 0.0499(19) Uani 1 1 d . . . . .
H28 H 0.953115 0.779174 0.093864 0.060 Uiso 1 1 calc R U . . .
C29 C 0.9055(7) 0.7052(5) -0.0263(4) 0.064(2) Uani 1 1 d . . . . .
H29 H 0.885068 0.702541 -0.069274 0.077 Uiso 1 1 calc R U . . .
C30 C 1.0042(7) 0.7498(6) -0.0003(5) 0.078(3) Uiso 1 1 d D . . . .
H30 H 1.040972 0.733469 0.015406 0.094 Uiso 1 1 calc R U . . .
C34 C 0.8718(6) 0.6289(5) -0.0315(4) 0.058(2) Uani 1 1 d . . . . .
C35 C 0.7952(6) 0.5719(5) -0.0795(4) 0.060(2) Uani 1 1 d . . . . .
C36 C 0.7658(5) 0.4955(5) -0.0842(4) 0.054(2) Uani 1 1 d . . . . .
C37 C 0.8073(5) 0.4781(5) -0.0376(3) 0.0493(19) Uani 1 1 d . . . . .
C38 C 0.8859(5) 0.5373(5) 0.0140(4) 0.0528(19) Uani 1 1 d . . . . .
C39 C 0.9143(5) 0.6108(5) 0.0162(4) 0.0483(18) Uani 1 1 d . . . . .
H39 H 0.963183 0.649573 0.050455 0.058 Uiso 1 1 calc R U . . .
C40 C 0.9267(5) 0.5167(5) 0.0654(4) 0.0525(19) Uani 1 1 d . . . . .
H40 H 0.913967 0.465695 0.046019 0.063 Uiso 1 1 calc R U . . .
C41 C 1.0270(5) 0.5693(6) 0.0976(4) 0.064(2) Uani 1 1 d . . . . .
H41A H 1.049484 0.562815 0.066595 0.077 Uiso 1 1 calc R U . . .
H41B H 1.040639 0.620729 0.112402 0.077 Uiso 1 1 calc R U . . .
C42 C 1.0702(5) 0.5547(5) 0.1516(4) 0.063(2) Uani 1 1 d . . . . .
H42 H 1.047672 0.561607 0.182978 0.075 Uiso 1 1 calc R U . . .
C43 C 1.1685(6) 0.6142(7) 0.1813(5) 0.081(3) Uani 1 1 d . . . . .
H43A H 1.195817 0.596729 0.158982 0.122 Uiso 1 1 calc R U . . .
H43B H 1.193256 0.621328 0.224308 0.122 Uiso 1 1 calc R U . . .
H43C H 1.176180 0.660560 0.178531 0.122 Uiso 1 1 calc R U . . .
C44 C 1.0507(7) 0.4720(6) 0.1284(4) 0.072(3) Uani 1 1 d . . . . .
H44A H 1.036093 0.453955 0.084345 0.108 Uiso 1 1 calc R U . . .
H44B H 1.003850 0.441270 0.136430 0.108 Uiso 1 1 calc R U . . .
H44C H 1.100086 0.470287 0.150262 0.108 Uiso 1 1 calc R U . . .
C45 C 0.7086(5) 0.3866(5) 0.1386(3) 0.0475(18) Uani 1 1 d . . . . .
H45 H 0.689700 0.344836 0.103943 0.057 Uiso 1 1 calc R U . . .
C46 C 0.5886(6) 0.3090(6) 0.1583(4) 0.067(2) Uani 1 1 d . . . . .
H46A H 0.590415 0.298919 0.195826 0.080 Uiso 1 1 calc R U . . .
H46B H 0.585859 0.268300 0.128559 0.080 Uiso 1 1 calc R U . . .
C47 C 0.5103(5) 0.3156(5) 0.1304(4) 0.060(2) Uani 1 1 d . . . . .
H47A H 0.513751 0.357091 0.159632 0.073 Uiso 1 1 calc R U . . .
H47B H 0.507518 0.324163 0.092158 0.073 Uiso 1 1 calc R U . . .
C48 C 0.6990(6) 0.7302(5) 0.2451(4) 0.060(2) Uani 1 1 d . . . . .
H48 H 0.676402 0.694721 0.261431 0.072 Uiso 1 1 calc R U . . .
C49 C 0.5853(6) 0.7590(6) 0.2450(4) 0.069(2) Uani 1 1 d . . . . .
H49A H 0.583941 0.804933 0.252884 0.083 Uiso 1 1 calc R U . . .
H49B H 0.587266 0.746098 0.281338 0.083 Uiso 1 1 calc R U . . .
C50 C 0.6912(6) 0.7872(5) -0.0250(3) 0.055(2) Uani 1 1 d . . . . .
H50 H 0.674650 0.814535 -0.001540 0.066 Uiso 1 1 calc R U . . .
C51 C 0.5681(6) 0.7565(5) -0.1168(4) 0.057(2) Uani 1 1 d . . . . .
C52 C 0.6892(6) 0.4394(6) -0.1372(4) 0.059(2) Uani 1 1 d . . . . .
H52 H 0.665114 0.453249 -0.167949 0.071 Uiso 1 1 calc R U . . .
C53 C 0.5763(6) 0.3120(6) -0.1969(4) 0.071(3) Uani 1 1 d . . . . .
H53A H 0.575834 0.265319 -0.203339 0.085 Uiso 1 1 calc R U . . .
H53B H 0.575811 0.323170 -0.233804 0.085 Uiso 1 1 calc R U . . .
C54 C 0.4944(6) 0.3033(6) -0.1875(4) 0.068(2) Uani 1 1 d . . . . .
H54A H 0.494329 0.291701 -0.150776 0.081 Uiso 1 1 calc R U . . .
H54B H 0.494435 0.349767 -0.181129 0.081 Uiso 1 1 calc R U . . .
C55 C 0.7370(5) 0.8406(4) 0.6650(4) 0.0471(18) Uani 1 1 d . . . . .
C56 C 0.7166(5) 0.8046(4) 0.7070(3) 0.0457(17) Uani 1 1 d . . . . .
C57 C 0.6482(5) 0.7979(4) 0.7231(3) 0.0395(15) Uani 1 1 d . . . . .
C58 C 0.6040(5) 0.8331(4) 0.6995(3) 0.0441(17) Uani 1 1 d . . . . .
C59 C 0.6252(5) 0.8660(4) 0.6603(3) 0.0439(17) Uani 1 1 d . . . . .
H59 H 0.593070 0.885691 0.643495 0.053 Uiso 1 1 calc R U . . .
C60 C 0.6919(4) 0.8730(4) 0.6428(3) 0.0433(17) Uani 1 1 d . . . . .
C61 C 0.5312(5) 0.8275(4) 0.7172(3) 0.0421(16) Uani 1 1 d . . . . .
H61 H 0.542008 0.817720 0.755597 0.051 Uiso 1 1 calc R U . . .
C62 C 0.5282(5) 0.9017(5) 0.7344(4) 0.0543(19) Uani 1 1 d . U . . .
H62 H 0.561467 0.941259 0.725587 0.065 Uiso 1 1 calc R U . . .
C63 C 0.4759(11) 0.9072(8) 0.7625(7) 0.114(4) Uani 1 1 d . U . . .
H63 H 0.414157 0.876430 0.737761 0.137 Uiso 1 1 calc R U . . .
C64 C 0.5128(18) 0.9121(17) 0.8325(13) 0.242(13) Uiso 1 1 d . . . . .
H64A H 0.502553 0.944731 0.859185 0.362 Uiso 1 1 d R U . . .
H64B H 0.573092 0.932537 0.845650 0.362 Uiso 1 1 d R U . . .
H64C H 0.487837 0.864033 0.835020 0.362 Uiso 1 1 d R U . . .
C66 C 0.4476(5) 0.7632(4) 0.6713(3) 0.0461(17) Uani 1 1 d . . . . .
C67 C 0.4163(5) 0.6937(4) 0.6752(3) 0.0446(17) Uani 1 1 d . . . . .
C68 C 0.3362(5) 0.6315(4) 0.6335(3) 0.0389(15) Uani 1 1 d . . . . .
C69 C 0.2851(5) 0.6379(4) 0.5799(3) 0.0435(17) Uani 1 1 d . . . . .
C70 C 0.3166(4) 0.7075(4) 0.5741(3) 0.0389(15) Uani 1 1 d . . . . .
C71 C 0.3946(5) 0.7661(4) 0.6185(3) 0.0419(16) Uani 1 1 d . . . . .
H71 H 0.414256 0.811311 0.613351 0.050 Uiso 1 1 calc R U . . .
C72 C 0.2658(5) 0.7153(4) 0.5184(3) 0.0433(16) Uani 1 1 d . . . . .
H72 H 0.206202 0.678476 0.506417 0.052 Uiso 1 1 calc R U . . .
C73 C 0.2696(5) 0.7900(4) 0.5312(3) 0.0482(18) Uani 1 1 d . . . . .
H73A H 0.327547 0.828269 0.542317 0.058 Uiso 1 1 calc R U . . .
H73B H 0.233565 0.788241 0.492732 0.058 Uiso 1 1 calc R U . . .
C74 C 0.2431(6) 0.8136(5) 0.5816(4) 0.063(2) Uani 1 1 d . . . . .
H74 H 0.285593 0.822224 0.620973 0.076 Uiso 1 1 calc R U . . .
C75 C 0.1582(7) 0.7551(6) 0.5748(5) 0.084(3) Uani 1 1 d . . . . .
H75A H 0.115035 0.741508 0.534954 0.126 Uiso 1 1 calc R U . . .
H75B H 0.144520 0.774527 0.607499 0.126 Uiso 1 1 calc R U . . .
H75C H 0.161009 0.711939 0.577474 0.126 Uiso 1 1 calc R U . . .
C76 C 0.2468(9) 0.8863(7) 0.5883(6) 0.095(4) Uani 1 1 d . . . . .
H76A H 0.304162 0.924288 0.599528 0.142 Uiso 1 1 calc R U . . .
H76B H 0.228799 0.899498 0.620361 0.142 Uiso 1 1 calc R U . . .
H76C H 0.209803 0.881815 0.549432 0.142 Uiso 1 1 calc R U . . .
C77 C 0.2850(4) 0.6908(4) 0.4625(3) 0.0369(15) Uani 1 1 d . . . . .
C78 C 0.2425(5) 0.6179(4) 0.4196(3) 0.0442(17) Uani 1 1 d . . . . .
C79 C 0.2626(5) 0.5977(4) 0.3702(3) 0.0419(16) Uani 1 1 d . . . . .
C80 C 0.3323(5) 0.6540(4) 0.3621(3) 0.0449(18) Uani 1 1 d . . . . .
C81 C 0.3745(5) 0.7262(4) 0.4031(3) 0.0404(16) Uani 1 1 d . . . . .
C82 C 0.3518(4) 0.7430(4) 0.4524(3) 0.0441(17) Uani 1 1 d . . . . .
H82 H 0.382775 0.792149 0.480823 0.053 Uiso 1 1 calc R U . . .
C83 C 0.4477(5) 0.7850(4) 0.3946(3) 0.0410(16) Uani 1 1 d . . . . .
H83 H 0.436891 0.764355 0.350565 0.049 Uiso 1 1 calc R U . . .
C84 C 0.4464(5) 0.8597(4) 0.4044(3) 0.0446(17) Uani 1 1 d . . . . .
H84A H 0.391562 0.848489 0.375639 0.054 Uiso 1 1 calc R U . . .
H84B H 0.451399 0.879704 0.446488 0.054 Uiso 1 1 calc R U . . .
C85 C 0.5022(6) 0.9866(5) 0.4006(4) 0.062(2) Uani 1 1 d . . . . .
H85A H 0.451228 0.972167 0.365894 0.094 Uiso 1 1 calc R U . . .
H85B H 0.549935 1.027231 0.400566 0.094 Uiso 1 1 calc R U . . .
H85C H 0.496404 1.001795 0.438899 0.094 Uiso 1 1 calc R U . . .
C86 C 0.5164(6) 0.9199(5) 0.3951(4) 0.057(2) Uani 1 1 d . . . . .
H86 H 0.572193 0.936292 0.427202 0.069 Uiso 1 1 calc R U . . .
C87 C 0.5127(9) 0.8877(6) 0.3308(6) 0.098(4) Uani 1 1 d . . . . .
H87A H 0.456142 0.866761 0.299657 0.146 Uiso 1 1 calc R U . . .
H87B H 0.527210 0.849537 0.329261 0.146 Uiso 1 1 calc R U . . .
H87C H 0.552373 0.926525 0.322738 0.146 Uiso 1 1 calc R U . . .
C88 C 0.5318(5) 0.7949(4) 0.4312(3) 0.0483(18) Uani 1 1 d . . . . .
C89 C 0.5624(5) 0.7530(5) 0.4061(3) 0.0506(19) Uani 1 1 d . . . . .
C90 C 0.6419(5) 0.7620(4) 0.4408(3) 0.0469(18) Uani 1 1 d . . . . .
C91 C 0.6925(5) 0.8141(4) 0.5042(4) 0.0459(17) Uani 1 1 d . . . . .
C92 C 0.6599(5) 0.8572(4) 0.5310(3) 0.0404(16) Uani 1 1 d . . . . .
C93 C 0.5820(5) 0.8446(4) 0.4945(3) 0.0413(16) Uani 1 1 d . . . . .
H93 H 0.560326 0.870968 0.512820 0.050 Uiso 1 1 calc R U . . .
C94 C 0.7130(5) 0.9115(4) 0.5978(3) 0.0397(15) Uani 1 1 d . . . . .
H94 H 0.772316 0.926237 0.605627 0.048 Uiso 1 1 calc R U . . .
C95 C 0.7091(6) 0.9837(4) 0.6100(4) 0.0517(19) Uani 1 1 d . . . . .
H95A H 0.650250 0.970385 0.599812 0.062 Uiso 1 1 calc R U . . .
H95B H 0.741235 1.014081 0.654288 0.062 Uiso 1 1 calc R U . . .
C96 C 0.7420(6) 1.0304(5) 0.5748(4) 0.059(2) Uani 1 1 d . . . . .
H96 H 0.722931 0.996936 0.532058 0.070 Uiso 1 1 calc R U . . .
C97 C 0.8409(7) 1.0711(6) 0.6065(6) 0.097(4) Uani 1 1 d . . . . .
H97A H 0.863544 1.084240 0.577112 0.145 Uiso 1 1 calc R U . . .
H97B H 0.858013 1.038696 0.620272 0.145 Uiso 1 1 calc R U . . .
H97C H 0.862159 1.115405 0.641821 0.145 Uiso 1 1 calc R U . . .
C98 C 0.7054(8) 1.0808(6) 0.5715(5) 0.083(3) Uani 1 1 d . . . . .
H98A H 0.644361 1.051426 0.553599 0.125 Uiso 1 1 calc R U . . .
H98B H 0.723259 1.107401 0.546039 0.125 Uiso 1 1 calc R U . . .
H98C H 0.725416 1.115697 0.612849 0.125 Uiso 1 1 calc R U . . .
C99 C 0.6724(6) 0.7191(5) 0.4124(4) 0.054(2) Uani 1 1 d . . . . .
H99 H 0.638563 0.685658 0.371141 0.065 Uiso 1 1 calc R U . . .
C100 C 0.7782(5) 0.6842(4) 0.4112(4) 0.0525(19) Uani 1 1 d . . . . .
H10D H 0.839847 0.715014 0.429374 0.063 Uiso 1 1 calc R U . . .
H10E H 0.757322 0.673984 0.366795 0.063 Uiso 1 1 calc R U . . .
C101 C 0.7657(5) 0.7700(4) 0.7265(3) 0.0488(18) Uani 1 1 d . . . . .
H101 H 0.807925 0.773493 0.712755 0.059 Uiso 1 1 calc R U . . .
C102 C 0.7976(6) 0.6971(5) 0.7817(4) 0.057(2) Uani 1 1 d . . . . .
H10F H 0.803255 0.697914 0.823178 0.069 Uiso 1 1 calc R U . . .
H10G H 0.854474 0.725009 0.783895 0.069 Uiso 1 1 calc R U . . .
C103 C 0.7568(5) 0.6190(4) 0.7383(4) 0.0530(19) Uani 1 1 d . . . . .
H10H H 0.747701 0.617861 0.696373 0.064 Uiso 1 1 calc R U . . .
H10I H 0.701463 0.590356 0.738281 0.064 Uiso 1 1 calc R U . . .
C104 C 0.8086(6) 0.5823(4) 0.7547(4) 0.056(2) Uani 1 1 d . . . . .
H10J H 0.861372 0.607438 0.750228 0.067 Uiso 1 1 calc R U . . .
H10K H 0.822901 0.587942 0.798083 0.067 Uiso 1 1 calc R U . . .
C105 C 0.3091(6) 0.5620(5) 0.6401(4) 0.054(2) Uani 1 1 d . . . . .
H105 H 0.344404 0.558757 0.673450 0.065 Uiso 1 1 calc R U . . .
C106 C 0.2081(6) 0.4304(5) 0.6097(4) 0.059(2) Uani 1 1 d . . . . .
H10L H 0.146411 0.400188 0.590400 0.070 Uiso 1 1 calc R U . . .
H10M H 0.227597 0.439769 0.653898 0.070 Uiso 1 1 calc R U . . .
C107 C 0.2194(6) 0.5226(5) 0.3305(3) 0.055(2) Uani 1 1 d . . . . .
H107 H 0.175585 0.489195 0.337603 0.066 Uiso 1 1 calc R U . . .
C33 C 0.9925(14) 0.8200(13) -0.0716(8) 0.182(8) Uiso 1 1 d D . . . .
H33A H 1.023165 0.808704 -0.094032 0.273 Uiso 1 1 calc R U . . .
H33B H 0.998468 0.867436 -0.069597 0.273 Uiso 1 1 calc R U . . .
H33C H 0.933336 0.782114 -0.092717 0.273 Uiso 1 1 calc R U . . .
C32 C 1.1252(12) 0.8650(13) 0.0267(10) 0.194(9) Uiso 1 1 d D . . . .
H32A H 1.145589 0.831924 0.015680 0.291 Uiso 1 1 calc R U . . .
H32B H 1.143247 0.884191 0.071195 0.291 Uiso 1 1 calc R U . . .
H32C H 1.147848 0.905541 0.013536 0.291 Uiso 1 1 calc R U . . .
C31 C 1.0286(11) 0.8229(8) -0.0053(8) 0.155(7) Uiso 1 1 d D . . . .
H31 H 1.008257 0.847769 0.019978 0.186 Uiso 1 1 calc R U . . .

loop_
_atom_site_aniso_label
_atom_site_aniso_U_11
_atom_site_aniso_U_22
_atom_site_aniso_U_33
_atom_site_aniso_U_23
_atom_site_aniso_U_13
_atom_site_aniso_U_12
N00L 0.050(4) 0.040(3) 0.063(4) 0.025(3) 0.028(3) 0.022(3)
O1 0.068(4) 0.059(3) 0.051(3) 0.019(3) 0.025(3) 0.037(3)
N1 0.055(4) 0.056(4) 0.042(4) 0.015(3) 0.006(3) 0.021(3)
C1 0.039(4) 0.066(5) 0.041(4) 0.024(4) 0.014(3) 0.033(4)
O2 0.061(3) 0.045(3) 0.056(3) 0.017(3) 0.024(3) 0.028(3)
N2 0.058(4) 0.083(5) 0.045(4) 0.019(4) 0.024(3) 0.040(4)
C2 0.062(5) 0.062(5) 0.027(3) 0.009(3) 0.015(3) 0.040(4)
O3 0.058(3) 0.067(4) 0.071(4) 0.034(3) 0.039(3) 0.044(3)
N3 0.063(5) 0.079(5) 0.035(3) 0.013(3) 0.006(3) 0.040(4)
C3 0.050(5) 0.068(6) 0.043(4) 0.019(4) 0.010(4) 0.035(4)
O4 0.075(4) 0.083(4) 0.057(3) 0.024(3) 0.034(3) 0.060(4)
N4 0.060(4) 0.093(6) 0.042(4) 0.017(4) 0.016(3) 0.051(5)
C4 0.055(5) 0.056(5) 0.040(4) 0.024(4) 0.018(4) 0.028(4)
O5 0.073(4) 0.072(4) 0.034(3) 0.013(3) 0.008(3) 0.050(3)
N5 0.066(4) 0.057(4) 0.038(3) 0.020(3) 0.020(3) 0.042(4)
C5 0.055(5) 0.055(5) 0.045(4) 0.019(4) 0.015(4) 0.036(4)
O6 0.079(4) 0.098(5) 0.034(3) 0.030(3) 0.017(3) 0.063(4)
N6 0.074(5) 0.061(4) 0.054(4) 0.019(3) 0.030(4) 0.043(4)
C6 0.038(4) 0.049(4) 0.037(4) 0.011(3) 0.012(3) 0.023(3)
O7 0.090(5) 0.083(4) 0.044(3) 0.019(3) 0.006(3) 0.061(4)
N7 0.049(4) 0.040(3) 0.042(3) 0.016(3) 0.012(3) 0.019(3)
C7 0.066(5) 0.056(5) 0.038(4) 0.018(4) 0.023(4) 0.038(4)
O8 0.056(3) 0.060(4) 0.044(3) 0.012(3) 0.020(3) 0.035(3)
C8M 0.082(7) 0.047(5) 0.079(6) 0.027(5) 0.044(5) 0.025(5)
C8 0.072(6) 0.054(5) 0.057(5) 0.016(4) 0.026(4) 0.044(5)
O9 0.043(3) 0.061(3) 0.045(3) 0.026(3) 0.007(2) 0.022(3)
C9 0.047(4) 0.051(5) 0.041(4) 0.015(4) 0.008(3) 0.018(4)
O10 0.045(3) 0.039(3) 0.048(3) 0.019(2) 0.016(2) 0.019(2)
C10 0.049(5) 0.080(6) 0.059(5) 0.021(5) 0.008(4) 0.035(5)
O11 0.071(4) 0.042(3) 0.049(3) 0.019(2) 0.028(3) 0.027(3)
C11 0.066(7) 0.099(8) 0.092(8) 0.053(7) 0.029(6) 0.020(6)
O12 0.059(3) 0.050(3) 0.045(3) 0.019(2) 0.024(3) 0.035(3)
C12 0.060(5) 0.065(5) 0.029(4) 0.009(4) 0.018(4) 0.037(4)
O13 0.064(4) 0.072(4) 0.041(3) 0.015(3) 0.017(3) 0.046(3)
C13 0.052(5) 0.059(5) 0.061(5) 0.017(4) 0.014(4) 0.036(4)
O14 0.046(3) 0.060(3) 0.048(3) 0.014(3) 0.017(2) 0.033(3)
C14 0.075(6) 0.073(6) 0.050(5) 0.014(5) 0.014(5) 0.049(5)
O15 0.058(3) 0.065(3) 0.049(3) 0.030(3) 0.024(3) 0.042(3)
C15 0.064(5) 0.083(6) 0.043(4) 0.030(4) 0.022(4) 0.052(5)
O16 0.056(3) 0.058(3) 0.052(3) 0.036(3) 0.024(3) 0.029(3)
C16 0.062(5) 0.056(5) 0.033(4) 0.013(3) 0.013(4) 0.038(4)
C17 0.046(4) 0.060(5) 0.038(4) 0.015(4) 0.011(3) 0.032(4)
C18 0.072(6) 0.046(4) 0.046(4) 0.016(4) 0.026(4) 0.032(4)
C19 0.051(5) 0.062(5) 0.043(4) 0.014(4) 0.011(4) 0.028(4)
C20 0.087(8) 0.054(6) 0.057(5) 0.018(5) -0.004(5) 0.015(5)
C21 0.072(7) 0.091(8) 0.095(8) 0.023(7) 0.015(6) 0.036(7)
C22 0.102(10) 0.066(7) 0.122(10) 0.019(7) 0.038(8) 0.030(7)
C23 0.059(5) 0.050(5) 0.041(4) 0.013(4) 0.005(4) 0.033(4)
C24 0.066(5) 0.062(5) 0.047(4) 0.027(4) 0.020(4) 0.041(5)
C25 0.062(5) 0.065(5) 0.038(4) 0.007(4) 0.001(4) 0.037(5)
C26 0.062(5) 0.053(5) 0.040(4) 0.014(4) 0.014(4) 0.036(4)
C27 0.065(6) 0.066(5) 0.057(5) 0.029(4) 0.013(4) 0.040(5)
C28 0.065(5) 0.048(4) 0.043(4) 0.024(4) 0.015(4) 0.035(4)
C29 0.101(7) 0.072(6) 0.038(4) 0.020(4) 0.028(5) 0.060(6)
C34 0.065(6) 0.064(6) 0.046(4) 0.017(4) 0.016(4) 0.039(5)
C35 0.057(5) 0.085(6) 0.054(5) 0.024(5) 0.014(4) 0.055(5)
C36 0.056(5) 0.070(6) 0.043(4) 0.022(4) 0.014(4) 0.040(5)
C37 0.043(4) 0.064(5) 0.033(4) 0.000(3) 0.006(3) 0.036(4)
C38 0.058(5) 0.074(6) 0.042(4) 0.024(4) 0.026(4) 0.041(5)
C39 0.046(4) 0.070(5) 0.046(4) 0.024(4) 0.021(4) 0.042(4)
C40 0.052(5) 0.069(5) 0.047(4) 0.023(4) 0.016(4) 0.042(4)
C41 0.040(4) 0.104(7) 0.047(4) 0.036(5) 0.013(4) 0.035(5)
C42 0.036(4) 0.079(6) 0.057(5) 0.020(5) 0.012(4) 0.023(4)
C43 0.062(6) 0.125(9) 0.064(6) 0.037(6) 0.016(5) 0.059(7)
C44 0.083(7) 0.105(8) 0.064(6) 0.043(6) 0.037(5) 0.070(6)
C45 0.059(5) 0.056(5) 0.040(4) 0.021(4) 0.022(4) 0.038(4)
C46 0.060(6) 0.078(6) 0.052(5) 0.028(5) 0.025(4) 0.025(5)
C47 0.056(5) 0.074(6) 0.053(5) 0.032(4) 0.019(4) 0.033(5)
C48 0.056(5) 0.070(6) 0.065(5) 0.027(5) 0.030(4) 0.036(5)
C49 0.060(6) 0.078(6) 0.053(5) 0.005(5) 0.011(4) 0.039(5)
C50 0.070(5) 0.069(5) 0.038(4) 0.024(4) 0.021(4) 0.043(5)
C51 0.061(5) 0.047(5) 0.039(4) 0.015(4) 0.002(4) 0.019(4)
C52 0.053(5) 0.084(7) 0.042(4) 0.020(4) 0.016(4) 0.041(5)
C53 0.057(5) 0.108(8) 0.049(5) 0.027(5) 0.015(4) 0.050(6)
C54 0.067(6) 0.076(6) 0.041(4) 0.021(4) 0.015(4) 0.025(5)
C55 0.044(4) 0.038(4) 0.052(4) 0.017(3) 0.009(4) 0.021(3)
C56 0.054(5) 0.042(4) 0.049(4) 0.018(3) 0.020(4) 0.031(4)
C57 0.049(4) 0.041(4) 0.032(3) 0.015(3) 0.015(3) 0.027(3)
C58 0.057(5) 0.041(4) 0.037(4) 0.013(3) 0.018(3) 0.029(4)
C59 0.047(4) 0.055(4) 0.041(4) 0.026(4) 0.020(3) 0.030(4)
C60 0.032(4) 0.057(5) 0.047(4) 0.026(4) 0.017(3) 0.024(3)
C61 0.046(4) 0.056(4) 0.036(4) 0.024(3) 0.020(3) 0.031(4)
C62 0.052(5) 0.050(5) 0.058(5) 0.024(4) 0.018(4) 0.025(4)
C63 0.143(12) 0.091(9) 0.107(9) 0.043(8) 0.070(9) 0.044(8)
C66 0.052(5) 0.060(5) 0.040(4) 0.027(4) 0.023(4) 0.034(4)
C67 0.046(4) 0.049(4) 0.050(4) 0.026(4) 0.021(4) 0.030(4)
C68 0.042(4) 0.034(4) 0.036(4) 0.016(3) 0.012(3) 0.017(3)
C69 0.052(5) 0.048(4) 0.052(4) 0.028(4) 0.027(4) 0.035(4)
C70 0.036(4) 0.039(4) 0.039(4) 0.021(3) 0.012(3) 0.016(3)
C71 0.043(4) 0.047(4) 0.051(4) 0.030(4) 0.022(3) 0.028(4)
C72 0.050(4) 0.038(4) 0.044(4) 0.021(3) 0.017(3) 0.023(3)
C73 0.046(4) 0.058(5) 0.048(4) 0.022(4) 0.015(4) 0.035(4)
C74 0.065(6) 0.059(5) 0.059(5) 0.021(4) 0.012(4) 0.035(5)
C75 0.083(7) 0.082(7) 0.082(7) 0.025(6) 0.048(6) 0.032(6)
C76 0.110(10) 0.083(8) 0.089(8) 0.012(6) 0.033(7) 0.063(7)
C77 0.034(4) 0.045(4) 0.037(4) 0.016(3) 0.012(3) 0.028(3)
C78 0.052(4) 0.042(4) 0.043(4) 0.024(3) 0.014(3) 0.027(4)
C79 0.050(4) 0.042(4) 0.037(4) 0.015(3) 0.007(3) 0.034(4)
C80 0.065(5) 0.052(5) 0.039(4) 0.025(4) 0.022(4) 0.044(4)
C81 0.050(4) 0.041(4) 0.045(4) 0.027(3) 0.019(3) 0.030(3)
C82 0.031(4) 0.041(4) 0.046(4) 0.012(3) 0.001(3) 0.017(3)
C83 0.043(4) 0.042(4) 0.049(4) 0.025(3) 0.024(3) 0.025(3)
C84 0.049(4) 0.050(4) 0.040(4) 0.024(3) 0.017(3) 0.027(4)
C85 0.084(7) 0.052(5) 0.071(6) 0.035(5) 0.040(5) 0.041(5)
C86 0.085(6) 0.066(5) 0.056(5) 0.037(4) 0.045(5) 0.051(5)
C87 0.152(12) 0.073(7) 0.111(9) 0.059(7) 0.096(9) 0.056(8)
C88 0.056(5) 0.045(4) 0.042(4) 0.014(3) 0.013(4) 0.030(4)
C89 0.051(5) 0.071(5) 0.041(4) 0.020(4) 0.021(4) 0.040(4)
C90 0.044(4) 0.062(5) 0.035(4) 0.019(4) 0.012(3) 0.029(4)
C91 0.049(4) 0.053(4) 0.052(4) 0.030(4) 0.026(4) 0.031(4)
C92 0.045(4) 0.037(4) 0.042(4) 0.017(3) 0.023(3) 0.019(3)
C93 0.060(5) 0.035(4) 0.042(4) 0.023(3) 0.028(4) 0.027(4)
C94 0.045(4) 0.039(4) 0.050(4) 0.025(3) 0.024(3) 0.028(3)
C95 0.060(5) 0.040(4) 0.047(4) 0.006(3) 0.012(4) 0.031(4)
C96 0.063(5) 0.042(4) 0.077(6) 0.027(4) 0.032(5) 0.027(4)
C97 0.080(8) 0.077(7) 0.126(10) 0.063(7) 0.033(7) 0.029(6)
C98 0.118(9) 0.073(7) 0.108(8) 0.066(6) 0.074(8) 0.058(7)
C99 0.055(5) 0.063(5) 0.056(5) 0.028(4) 0.021(4) 0.037(4)
C100 0.057(5) 0.053(5) 0.066(5) 0.029(4) 0.034(4) 0.035(4)
C101 0.058(5) 0.048(4) 0.046(4) 0.024(4) 0.017(4) 0.031(4)
C102 0.067(5) 0.066(5) 0.048(4) 0.031(4) 0.014(4) 0.044(5)
C103 0.056(5) 0.045(4) 0.061(5) 0.019(4) 0.018(4) 0.033(4)
C104 0.068(5) 0.053(5) 0.049(4) 0.012(4) 0.013(4) 0.042(4)
C105 0.076(6) 0.051(5) 0.062(5) 0.036(4) 0.038(5) 0.042(5)
C106 0.062(5) 0.056(5) 0.065(5) 0.029(4) 0.030(4) 0.030(4)
C107 0.069(6) 0.061(5) 0.041(4) 0.026(4) 0.016(4) 0.038(5)

loop_
_atom_type_symbol
_atom_type_description
_atom_type_scat_dispersion_real
_atom_type_scat_dispersion_imag
_atom_type_scat_source
C C 0.0181 0.0091 'International Tables Vol C Tables 4.2.6.8 and 6.1.1.4'
H H 0.0000 0.0000 'International Tables Vol C Tables 4.2.6.8 and 6.1.1.4'
N N 0.0311 0.0180 'International Tables Vol C Tables 4.2.6.8 and 6.1.1.4'
O O 0.0492 0.0322 'International Tables Vol C Tables 4.2.6.8 and 6.1.1.4'

loop_
_geom_angle_atom_site_label_1
_geom_angle_atom_site_label_2
_geom_angle_atom_site_label_3
_geom_angle
_geom_angle_site_symmetry_1
_geom_angle_site_symmetry_3
_geom_angle_publ_flag
C105 N00L C106 121.1(7) . . ?
C45 N1 C46 121.5(7) . . ?
C2 C1 C6 115.4(6) . . ?
C2 C1 C40 121.8(7) . . ?
C6 C1 C40 122.8(7) . . ?
C48 N2 C49 123.9(8) . . ?
C1 C2 O2 122.2(6) . . ?
C1 C2 C3 122.1(7) . . ?
O2 C2 C3 115.6(7) . . ?
C50 N3 C51 120.9(7) . . ?
C4 C3 C45 122.4(8) . . ?
C4 C3 C2 119.8(8) . . ?
C45 C3 C2 117.6(7) . . ?
C52 N4 C53 124.3(8) . . ?
O1 C4 C3 120.7(7) . . ?
O1 C4 C5 119.3(7) . . ?
C3 C4 C5 120.0(7) . . ?
C107 N5 C104 123.9(8) . 2_666 ?
C6 C5 C4 116.3(7) . . ?
C6 C5 C7 124.1(7) . . ?
C4 C5 C7 119.6(7) . . ?
C99 N6 C100 125.3(8) . . ?
C5 C6 C1 126.3(7) . . ?
C101 N7 C102 120.7(7) . . ?
C5 C7 C12 112.1(6) . . ?
C5 C7 C8 111.8(7) . . ?
C12 C7 C8 110.8(7) . . ?
C100 C8M C106 110.0(7) 2_666 . ?
C9 C8 C7 113.4(7) . . ?
C10 C9 C11 109.8(7) . . ?
C10 C9 C8 107.9(7) . . ?
C11 C9 C8 114.3(8) . . ?
C13 C12 C17 117.0(7) . . ?
C13 C12 C7 119.9(8) . . ?
C17 C12 C7 123.0(7) . . ?
C12 C13 O3 122.9(7) . . ?
C12 C13 C14 122.4(9) . . ?
O3 C13 C14 114.7(8) . . ?
C48 C14 C15 120.7(8) . . ?
C48 C14 C13 120.5(9) . . ?
C15 C14 C13 118.6(9) . . ?
O4 C15 C14 121.6(8) . . ?
O4 C15 C16 119.5(7) . . ?
C14 C15 C16 118.9(7) . . ?
C17 C16 C15 117.0(7) . . ?
C17 C16 C18 124.9(8) . . ?
C15 C16 C18 117.9(7) . . ?
C16 C17 C12 125.8(8) . . ?
C23 C18 C16 110.9(7) . . ?
C23 C18 C19 112.7(7) . . ?
C16 C18 C19 112.3(7) . . ?
C18 C19 C20 112.6(7) . . ?
C22 C20 C19 117.1(11) . . ?
C22 C20 C21 107.8(9) . . ?
C19 C20 C21 108.4(8) . . ?
C28 C23 C24 115.4(7) . . ?
C28 C23 C18 121.8(7) . . ?
C24 C23 C18 122.3(7) . . ?
O5 C24 C25 118.0(7) . . ?
O5 C24 C23 120.8(7) . . ?
C25 C24 C23 120.8(8) . . ?
C24 C25 C26 122.3(8) . . ?
C24 C25 C50 116.6(8) . . ?
C26 C25 C50 121.1(7) . . ?
O6 C26 C25 122.7(7) . . ?
O6 C26 C27 119.4(7) . . ?
C25 C26 C27 117.9(7) . . ?
C28 C27 C26 117.7(8) . . ?
C28 C27 C29 121.7(7) . . ?
C26 C27 C29 120.4(7) . . ?
C27 C28 C23 125.5(7) . . ?
C34 C29 C27 114.1(8) . . ?
C34 C29 C30 113.1(8) . . ?
C27 C29 C30 112.5(8) . . ?
C31 C30 C29 107.0(10) . . ?
C35 C34 C39 117.8(8) . . ?
C35 C34 C29 121.8(8) . . ?
C39 C34 C29 120.3(8) . . ?
O7 C35 C34 123.9(9) . . ?
O7 C35 C36 116.2(8) . . ?
C34 C35 C36 119.6(7) . . ?
C37 C36 C52 121.6(8) . . ?
C37 C36 C35 122.1(8) . . ?
C52 C36 C35 116.2(7) . . ?
O8 C37 C36 120.5(7) . . ?
O8 C37 C38 120.6(7) . . ?
C36 C37 C38 118.8(8) . . ?
C39 C38 C37 117.6(7) . . ?
C39 C38 C40 124.8(8) . . ?
C37 C38 C40 117.2(8) . . ?
C38 C39 C34 123.6(8) . . ?
C1 C40 C38 109.3(6) . . ?
C1 C40 C41 112.9(7) . . ?
C38 C40 C41 111.4(7) . . ?
C42 C41 C40 113.7(7) . . ?
C41 C42 C44 109.8(8) . . ?
C41 C42 C43 107.8(8) . . ?
C44 C42 C43 113.1(8) . . ?
N1 C45 C3 123.0(8) . . ?
N1 C46 C47 108.7(8) . . ?
C51 C47 C46 108.2(7) 2_665 . ?
N2 C48 C14 124.4(9) . . ?
N2 C49 C54 108.9(7) . 2_665 ?
N3 C50 C25 122.5(8) . . ?
N3 C51 C47 109.4(7) . 2_665 ?
N4 C52 C36 122.6(8) . . ?
N4 C53 C54 111.2(7) . . ?
C49 C54 C53 109.8(7) 2_665 . ?
O15 C55 C60 124.4(6) . . ?
O15 C55 C56 116.5(6) . . ?
C60 C55 C56 119.1(7) . . ?
C57 C56 C55 121.6(6) . . ?
C57 C56 C101 122.9(6) . . ?
C55 C56 C101 115.2(7) . . ?
O16 C57 C56 120.8(6) . . ?
O16 C57 C58 122.1(7) . . ?
C56 C57 C58 117.1(6) . . ?
C59 C58 C57 119.0(7) . . ?
C59 C58 C61 123.0(6) . . ?
C57 C58 C61 117.8(6) . . ?
C58 C59 C60 125.3(7) . . ?
C55 C60 C59 117.6(6) . . ?
C55 C60 C94 119.6(6) . . ?
C59 C60 C94 122.7(6) . . ?
C66 C61 C58 113.0(6) . . ?
C66 C61 C62 111.8(6) . . ?
C58 C61 C62 114.7(6) . . ?
C63 C62 C61 119.2(8) . . ?
C62 C63 C65 95.1(18) . . ?
C62 C63 C64 109.7(16) . . ?
C65 C63 C64 93.2(19) . . ?
C67 C66 C71 114.6(7) . . ?
C67 C66 C61 122.1(6) . . ?
C71 C66 C61 123.2(7) . . ?
C66 C67 C68 123.9(7) . . ?
C66 C67 O9 121.5(7) . . ?
C68 C67 O9 114.6(6) . . ?
C67 C68 C105 120.5(7) . . ?
C67 C68 C69 118.7(6) . . ?
C105 C68 C69 120.5(7) . . ?
O10 C69 C70 121.7(6) . . ?
O10 C69 C68 120.0(6) . . ?
C70 C69 C68 118.3(7) . . ?
C71 C70 C69 118.9(6) . . ?
C71 C70 C72 121.7(6) . . ?
C69 C70 C72 119.4(6) . . ?
C70 C71 C66 125.5(7) . . ?
C70 C72 C73 115.3(6) . . ?
C70 C72 C77 110.5(6) . . ?
C73 C72 C77 114.0(6) . . ?
C74 C73 C72 116.5(6) . . ?
C76 C74 C73 111.4(8) . . ?
C76 C74 C75 111.6(9) . . ?
C73 C74 C75 114.1(8) . . ?
C78 C77 C82 115.0(6) . . ?
C78 C77 C72 124.3(6) . . ?
C82 C77 C72 120.7(6) . . ?
O11 C78 C79 116.6(7) . . ?
O11 C78 C77 120.8(6) . . ?
C79 C78 C77 122.6(7) . . ?
C78 C79 C107 119.3(7) . . ?
C78 C79 C80 120.0(6) . . ?
C107 C79 C80 120.6(7) . . ?
O12 C80 C81 122.6(7) . . ?
O12 C80 C79 118.6(6) . . ?
C81 C80 C79 118.7(6) . . ?
C80 C81 C82 118.6(7) . . ?
C80 C81 C83 118.5(6) . . ?
C82 C81 C83 122.8(6) . . ?
C81 C82 C77 125.0(7) . . ?
C88 C83 C81 112.1(6) . . ?
C88 C83 C84 114.3(6) . . ?
C81 C83 C84 112.5(6) . . ?
C86 C84 C83 115.0(6) . . ?
C87 C86 C84 109.0(8) . . ?
C87 C86 C85 110.3(7) . . ?
C84 C86 C85 108.9(7) . . ?
C89 C88 C93 116.4(7) . . ?
C89 C88 C83 121.4(7) . . ?
C93 C88 C83 122.1(7) . . ?
O13 C89 C88 121.7(7) . . ?
O13 C89 C90 116.6(7) . . ?
C88 C89 C90 121.6(7) . . ?
C89 C90 C99 119.9(7) . . ?
C89 C90 C91 120.7(7) . . ?
C99 C90 C91 119.4(7) . . ?
O14 C91 C90 120.1(7) . . ?
O14 C91 C92 122.1(7) . . ?
C90 C91 C92 117.8(7) . . ?
C93 C92 C91 117.9(7) . . ?
C93 C92 C94 124.6(6) . . ?
C91 C92 C94 117.5(6) . . ?
C92 C93 C88 125.5(7) . . ?
C92 C94 C60 110.7(6) . . ?
C92 C94 C95 113.0(6) . . ?
C60 C94 C95 113.5(6) . . ?
C96 C95 C94 116.5(7) . . ?
C95 C96 C98 110.4(7) . . ?
C95 C96 C97 107.1(7) . . ?
C98 C96 C97 115.1(8) . . ?
N6 C99 C90 124.1(8) . . ?
N6 C100 C8M 110.4(6) . 2_666 ?
N7 C101 C56 120.4(7) . . ?
N7 C102 C103 113.5(7) . . ?
C102 C103 C104 113.6(7) . . ?
N5 C104 C103 112.7(7) 2_666 . ?
N00L C105 C68 122.3(7) . . ?
N00L C106 C8M 108.5(6) . . ?
N5 C107 C79 125.7(8) . . ?
C30 C31 C32 103.4(14) . . ?
C30 C31 C33 115.2(15) . . ?
C32 C31 C33 114.3(17) . . ?

loop_
_geom_bond_atom_site_label_1
_geom_bond_atom_site_label_2
_geom_bond_distance
_geom_bond_site_symmetry_2
_geom_bond_publ_flag
N00L C105 1.319(11) . ?
N00L C106 1.480(10) . ?
O1 C4 1.313(10) . ?
N1 C45 1.301(10) . ?
N1 C46 1.492(12) . ?
C1 C2 1.371(12) . ?
C1 C6 1.413(11) . ?
C1 C40 1.505(11) . ?
C65 C63 1.56(4) . ?
O2 C2 1.398(9) . ?
N2 C48 1.337(11) . ?
N2 C49 1.468(11) . ?
C2 C3 1.456(11) . ?
O3 C13 1.384(11) . ?
N3 C50 1.317(10) . ?
N3 C51 1.498(11) . ?
C3 C4 1.384(12) . ?
C3 C45 1.403(12) . ?
O4 C15 1.299(9) . ?
N4 C52 1.304(12) . ?
N4 C53 1.418(12) . ?
C4 C5 1.443(12) . ?
O5 C24 1.327(9) . ?
N5 C107 1.335(10) . ?
N5 C104 1.420(10) 2_666 ?
C5 C6 1.391(11) . ?
C5 C7 1.511(11) . ?
O6 C26 1.320(9) . ?
N6 C99 1.271(10) . ?
N6 C100 1.451(10) . ?
O7 C35 1.325(9) . ?
N7 C101 1.321(9) . ?
N7 C102 1.451(10) . ?
C7 C12 1.518(11) . ?
C7 C8 1.568(12) . ?
O8 C37 1.334(10) . ?
C8M C100 1.519(11) 2_666 ?
C8M C106 1.561(12) . ?
C8 C9 1.533(11) . ?
O9 C67 1.406(8) . ?
C9 C10 1.516(12) . ?
C9 C11 1.527(13) . ?
O10 C69 1.321(9) . ?
O11 C78 1.350(9) . ?
O12 C80 1.344(9) . ?
C12 C13 1.367(12) . ?
C12 C17 1.405(12) . ?
O13 C89 1.370(10) . ?
C13 C14 1.434(12) . ?
O14 C91 1.294(9) . ?
C14 C48 1.345(13) . ?
C14 C15 1.422(14) . ?
O15 C55 1.360(9) . ?
C15 C16 1.474(12) . ?
O16 C57 1.307(8) . ?
C16 C17 1.354(10) . ?
C16 C18 1.515(11) . ?
C18 C23 1.514(11) . ?
C18 C19 1.534(12) . ?
C19 C20 1.544(13) . ?
C20 C22 1.470(16) . ?
C20 C21 1.597(16) . ?
C23 C28 1.408(11) . ?
C23 C24 1.418(11) . ?
C24 C25 1.392(11) . ?
C25 C26 1.405(12) . ?
C25 C50 1.430(12) . ?
C26 C27 1.441(11) . ?
C27 C28 1.377(11) . ?
C27 C29 1.539(12) . ?
C29 C34 1.441(13) . ?
C29 C30 1.552(15) . ?
C30 C31 1.475(9) . ?
C34 C35 1.383(13) . ?
C34 C39 1.437(11) . ?
C35 C36 1.453(13) . ?
C36 C37 1.398(11) . ?
C36 C52 1.426(12) . ?
C37 C38 1.444(11) . ?
C38 C39 1.415(12) . ?
C38 C40 1.523(11) . ?
C40 C41 1.583(11) . ?
C41 C42 1.504(12) . ?
C42 C44 1.574(14) . ?
C42 C43 1.579(13) . ?
C46 C47 1.529(12) . ?
C47 C51 1.515(12) 2_665 ?
C49 C54 1.528(13) 2_665 ?
C53 C54 1.572(13) . ?
C55 C60 1.379(10) . ?
C55 C56 1.441(11) . ?
C56 C57 1.413(10) . ?
C56 C101 1.455(10) . ?
C57 C58 1.429(10) . ?
C58 C59 1.346(10) . ?
C58 C61 1.520(10) . ?
C59 C60 1.401(10) . ?
C60 C94 1.539(9) . ?
C61 C66 1.474(11) . ?
C61 C62 1.575(11) . ?
C62 C63 1.377(16) . ?
C63 C64 1.60(3) . ?
C66 C67 1.387(11) . ?
C66 C71 1.420(10) . ?
C67 C68 1.405(11) . ?
C68 C105 1.416(10) . ?
C68 C69 1.456(10) . ?
C69 C70 1.409(10) . ?
C70 C71 1.377(10) . ?
C70 C72 1.509(9) . ?
C72 C73 1.525(10) . ?
C72 C77 1.530(10) . ?
C73 C74 1.504(12) . ?
C74 C76 1.495(14) . ?
C74 C75 1.506(14) . ?
C77 C78 1.390(10) . ?
C77 C82 1.421(10) . ?
C78 C79 1.382(10) . ?
C79 C107 1.400(11) . ?
C79 C80 1.468(11) . ?
C80 C81 1.363(10) . ?
C81 C82 1.398(10) . ?
C81 C83 1.537(10) . ?
C83 C88 1.492(10) . ?
C83 C84 1.575(10) . ?
C84 C86 1.529(11) . ?
C85 C86 1.541(11) . ?
C86 C87 1.521(13) . ?
C88 C89 1.375(10) . ?
C88 C93 1.416(10) . ?
C89 C90 1.415(10) . ?
C90 C99 1.424(11) . ?
C90 C91 1.431(11) . ?
C91 C92 1.442(10) . ?
C92 C93 1.369(10) . ?
C92 C94 1.505(10) . ?
C94 C95 1.543(10) . ?
C95 C96 1.499(12) . ?
C96 C98 1.507(13) . ?
C96 C97 1.555(14) . ?
C102 C103 1.479(12) . ?
C103 C104 1.516(10) . ?
C33 C31 1.531(9) . ?
C32 C31 1.518(10) . ?
